data_4105791
loop_
_publ_author_name
'Raghabendra Samantaray'
'Ronald J. Clark'
'Eun S. Choi'
'Haidong Zhou'
'Naresh S. Dalal'

_publ_section_title
;
 M3-x(NH4)xCrO8 (M = Na, K, Rb, Cs): A New Family of Cr5+-Based Magnetic
 Ferroelectrics
;
_journal_name_full 'Journal of the American Chemical Society'
_journal_page_first 3792
_journal_page_last 3795
_journal_paper_doi 10.1021/ja1117683
_journal_volume 133
_journal_year 2011
_chemical_formula_sum 'Cr H12 N3 O8'
_chemical_formula_weight 234.13
_chemical_name_systematic
; 
 ? 
;
_space_group_IT_number 36
_symmetry_cell_setting orthorhombic
_symmetry_space_group_name_Hall 'C 2c -2'
_symmetry_space_group_name_H-M 'C m c 21'
_atom_sites_solution_hydrogens geom
_atom_sites_solution_primary direct
_atom_sites_solution_secondary difmap
_audit_creation_method SHELXL-97
_cell_angle_alpha 90.00
_cell_angle_beta 90.00
_cell_angle_gamma 90.00
_cell_formula_units_Z 4
_cell_length_a 9.8893(12)
_cell_length_b 9.889
_cell_length_c 8.0326(10)
_cell_measurement_temperature 203(2)
_cell_volume 785.55(14)
_computing_structure_refinement 'SHELXL-97 (Sheldrick, 1997)'
_computing_structure_solution 'SHELXS-97 (Sheldrick, 1990)'
_diffrn_ambient_temperature 203(2)
_diffrn_measured_fraction_theta_full 0.985
_diffrn_measured_fraction_theta_max 0.985
_diffrn_radiation_monochromator graphite
_diffrn_radiation_source 'fine-focus sealed tube'
_diffrn_radiation_type MoK\a
_diffrn_radiation_wavelength 0.71073
_diffrn_reflns_av_R_equivalents 0.0372
_diffrn_reflns_av_sigmaI/netI 0.0304
_diffrn_reflns_limit_h_max 13
_diffrn_reflns_limit_h_min -13
_diffrn_reflns_limit_k_max 14
_diffrn_reflns_limit_k_min -14
_diffrn_reflns_limit_l_max 11
_diffrn_reflns_limit_l_min -11
_diffrn_reflns_number 5886
_diffrn_reflns_theta_full 30.55
_diffrn_reflns_theta_max 30.55
_diffrn_reflns_theta_min 2.54
_exptl_absorpt_coefficient_mu 1.480
_exptl_crystal_density_diffrn 1.980
_exptl_crystal_F_000 484
_refine_diff_density_max 0.436
_refine_diff_density_min -0.345
_refine_diff_density_rms 0.082
_refine_ls_abs_structure_details 'Flack H D (1983), Acta Cryst. A39, 876-881'
_refine_ls_abs_structure_Flack 0.03(4)
_refine_ls_extinction_method none
_refine_ls_goodness_of_fit_ref 1.269
_refine_ls_hydrogen_treatment mixed
_refine_ls_matrix_type full
_refine_ls_number_parameters 84
_refine_ls_number_reflns 1271
_refine_ls_number_restraints 56
_refine_ls_restrained_S_all 1.249
_refine_ls_R_factor_all 0.0295
_refine_ls_R_factor_gt 0.0291
_refine_ls_shift/su_max 0.007
_refine_ls_shift/su_mean 0.002
_refine_ls_structure_factor_coef Fsqd
_refine_ls_weighting_details 'calc w=1/[\s^2^(Fo^2^)+(0.0241P)^2^+0.4352P] where P=(Fo^2^+2Fc^2^)/3'
_refine_ls_weighting_scheme calc
_refine_ls_wR_factor_gt 0.0712
_refine_ls_wR_factor_ref 0.0714
_reflns_number_gt 1265
_reflns_number_total 1271
_reflns_threshold_expression >2sigma(I)
_cod_data_source_file ja1117683_si_002.cif
_cod_data_source_block c:\frames\dal123a\dal123
_cod_original_cell_volume 785.57(14)
_cod_original_formula_sum 'H12 Cr N3 O8'
_cod_database_code 4105791

loop_
_symmetry_equiv_pos_as_xyz
'x, y, z'
'-x, -y, z+1/2'
'x, -y, z+1/2'
'-x, y, z'
'x+1/2, y+1/2, z'
'-x+1/2, -y+1/2, z+1/2'
'x+1/2, -y+1/2, z+1/2'
'-x+1/2, y+1/2, z'

loop_
_atom_site_label
_atom_site_type_symbol
_atom_site_fract_x
_atom_site_fract_y
_atom_site_fract_z
_atom_site_U_iso_or_equiv
_atom_site_adp_type
_atom_site_occupancy
_atom_site_symmetry_multiplicity
_atom_site_calc_flag
_atom_site_refinement_flags
Cr1 Cr 0.5000 0.24661(6) 0.6781(3) 0.01366(12) Uani 1 2 d S
O1 O 0.5000 0.0505(3) 0.6437(5) 0.0204(8) Uani 1 2 d SU
O2 O 0.3066(4) 0.24614(18) 0.6682(8) 0.0287(9) Uani 1 1 d U
O3 O 0.5000 0.4413(4) 0.7199(6) 0.0222(7) Uani 1 2 d SU
O4 O 0.3682(4) 0.2708(2) 0.5097(4) 0.0306(7) Uani 1 1 d U
O5 O 0.5000 0.3561(3) 0.8683(5) 0.0226(8) Uani 1 2 d SU
O6 O 0.5000 0.0946(3) 0.8176(4) 0.0199(7) Uani 1 2 d SU
N1 N 0.2529(3) 0.9879(2) 0.9204(12) 0.0212(5) Uani 1 1 d D
H1 H 0.279(3) 0.936(2) 0.985(3) 0.025 Uiso 1 1 d D
H2 H 0.203(2) 0.946(2) 0.854(3) 0.025 Uiso 1 1 d D
H3 H 0.205(3) 1.046(2) 0.962(3) 0.025 Uiso 1 1 d D
H4 H 0.310(2) 1.024(2) 0.866(3) 0.025 Uiso 1 1 d D
N2 N 0.0000 0.2655(4) 0.6825(15) 0.0318(8) Uani 1 2 d SD
H5 H 0.0000 0.199(3) 0.621(5) 0.038 Uiso 1 2 d SD
H6 H 0.0667(11) 0.309(2) 0.662(3) 0.038 Uiso 1 1 d D
H7 H 0.0000 0.240(4) 0.776(3) 0.038 Uiso 1 2 d SD

loop_
_atom_site_aniso_label
_atom_site_aniso_U_11
_atom_site_aniso_U_22
_atom_site_aniso_U_33
_atom_site_aniso_U_23
_atom_site_aniso_U_13
_atom_site_aniso_U_12
Cr1 0.0158(7) 0.0117(6) 0.01357(18) 0.0009(2) 0.000 0.000
O1 0.024(2) 0.0145(13) 0.0225(18) -0.0027(12) 0.000 0.000
O2 0.0170(13) 0.0306(14) 0.039(2) -0.0005(7) -0.004(2) 0.0024(8)
O3 0.0230(18) 0.0172(15) 0.0264(17) -0.0090(13) 0.000 0.000
O4 0.0432(16) 0.0237(9) 0.0249(12) 0.0000(10) -0.0155(11) 0.0051(12)
O5 0.0234(19) 0.0285(17) 0.0158(13) -0.0068(12) 0.000 0.000
O6 0.0151(16) 0.0273(15) 0.0172(15) 0.0116(12) 0.000 0.000
N1 0.0208(17) 0.0138(13) 0.0290(15) -0.0017(15) -0.0012(9) -0.0034(12)
N2 0.042(3) 0.031(2) 0.0214(14) -0.009(3) 0.000 0.000

loop_
_atom_type_symbol
_atom_type_description
_atom_type_scat_dispersion_real
_atom_type_scat_dispersion_imag
_atom_type_scat_source
N N 0.0061 0.0033 'International Tables Vol C Tables 4.2.6.8 and 6.1.1.4'
H H 0.0000 0.0000 'International Tables Vol C Tables 4.2.6.8 and 6.1.1.4'
O O 0.0106 0.0060 'International Tables Vol C Tables 4.2.6.8 and 6.1.1.4'
Cr Cr 0.3209 0.6236 'International Tables Vol C Tables 4.2.6.8 and 6.1.1.4'

loop_
_geom_angle_atom_site_label_1
_geom_angle_atom_site_label_2
_geom_angle_atom_site_label_3
_geom_angle
_geom_angle_site_symmetry_1
_geom_angle_site_symmetry_3
O5 Cr1 O6 88.6(2) . .
O5 Cr1 O4 120.65(12) . 4_655
O6 Cr1 O4 121.88(12) . 4_655
O5 Cr1 O4 120.65(12) . .
O6 Cr1 O4 121.88(12) . .
O4 Cr1 O4 87.0(3) 4_655 .
O5 Cr1 O2 92.02(15) . .
O6 Cr1 O2 91.30(12) . .
O4 Cr1 O2 131.2(2) 4_655 .
O4 Cr1 O2 44.2(2) . .
O5 Cr1 O2 92.02(15) . 4_655
O6 Cr1 O2 91.30(12) . 4_655
O4 Cr1 O2 44.2(2) 4_655 4_655
O4 Cr1 O2 131.2(2) . 4_655
O2 Cr1 O2 175.2(4) . 4_655
O5 Cr1 O3 44.79(17) . .
O6 Cr1 O3 133.4(3) . .
O4 Cr1 O3 89.91(15) 4_655 .
O4 Cr1 O3 89.91(15) . .
O2 Cr1 O3 90.55(7) . .
O2 Cr1 O3 90.55(7) 4_655 .
O5 Cr1 O1 133.4(3) . .
O6 Cr1 O1 44.82(14) . .
O4 Cr1 O1 91.40(14) 4_655 .
O4 Cr1 O1 91.40(14) . .
O2 Cr1 O1 89.53(7) . .
O2 Cr1 O1 89.53(6) 4_655 .
O3 Cr1 O1 178.2(3) . .
O6 O1 Cr1 64.5(2) . .
O4 O2 Cr1 67.1(2) . .
O5 O3 Cr1 64.6(2) . .
O2 O4 Cr1 68.7(2) . .
O3 O5 Cr1 70.6(2) . .
O1 O6 Cr1 70.6(2) . .

loop_
_geom_bond_atom_site_label_1
_geom_bond_atom_site_label_2
_geom_bond_distance
_geom_bond_site_symmetry_2
Cr1 O5 1.873(5) .
Cr1 O6 1.875(4) .
Cr1 O4 1.893(5) 4_655
Cr1 O4 1.893(5) .
Cr1 O2 1.914(4) .
Cr1 O2 1.914(4) 4_655
Cr1 O3 1.954(3) .
Cr1 O1 1.959(3) .
O1 O6 1.464(4) .
O2 O4 1.432(6) .
O3 O5 1.460(5) .
